data_7058781
loop_
_publ_author_name
'Ma, Xiaofan'
'Kong, Weili'
'Abudoureheman, Maierhaba'
'Zhang, Jun'
'Xuan, Xiaopeng'

_publ_section_title
;
 A homo-chiral helical coordination polymer constructed from an achiral
 ligand with excellent photo-physical properties and cell imaging
 application
;
_journal_issue 37
_journal_name_full 'New Journal of Chemistry'
_journal_page_first 15023
_journal_paper_doi 10.1039/C9NJ03791H
_journal_volume 43
_journal_year 2019
_chemical_absolute_configuration ad
_chemical_formula_moiety '0.5(C40 H32 Cl4 N4 Zn2)'
_chemical_formula_sum 'C20 H16 Cl2 N2 Zn'
_chemical_formula_weight 420.62
_space_group_crystal_system tetragonal
_space_group_IT_number 96
_space_group_name_Hall 'P 4nw 2abw'
_space_group_name_H-M_alt 'P 43 21 2'
_symmetry_space_group_name_Hall 'P 4nw 2abw'
_symmetry_space_group_name_H-M 'P 43 21 2'
_atom_sites_solution_hydrogens geom
_audit_creation_date 2019-01-22
_audit_creation_method
;
Olex2 1.2-beta
(compiled 2018.05.29 svn.r3508 for OlexSys, GUI svn.r5506)
;
_audit_update_record
;
2019-08-25 deposited with the CCDC.    2019-08-28 downloaded from the CCDC.
;
_cell_angle_alpha 90
_cell_angle_beta 90
_cell_angle_gamma 90
_cell_formula_units_Z 4
_cell_length_a 8.7877(6)
_cell_length_b 8.7877(6)
_cell_length_c 24.203(3)
_cell_measurement_reflns_used 4973
_cell_measurement_temperature 296(2)
_cell_measurement_theta_max 26.43
_cell_measurement_theta_min 2.47
_cell_volume 1869.0(3)
_computing_cell_refinement 'SAINT v8.27A (Bruker, 2012)'
_computing_data_collection 'Bruker SMART'
_computing_data_reduction 'SAINT v8.27A (Bruker, 2012)'
_computing_molecular_graphics 'Olex2 (Dolomanov et al., 2009)'
_computing_publication_material 'Olex2 (Dolomanov et al., 2009)'
_computing_structure_refinement 'ShelXL (Sheldrick, 2015)'
_computing_structure_solution 'SHELXS-97 (Sheldrick, 1990)'
_diffrn_ambient_temperature 296.15
_diffrn_detector 'Bruker APEX2 area detector'
_diffrn_detector_area_resol_mean 7.9
_diffrn_detector_type 'CCD area detector'
_diffrn_measured_fraction_theta_full 1.000
_diffrn_measured_fraction_theta_max 1.000
_diffrn_measurement_device 'three-circle diffractometer'
_diffrn_measurement_device_type 'CCD area detector'
_diffrn_measurement_method 'phi and omega scans'
_diffrn_radiation_monochromator graphite
_diffrn_radiation_probe x-ray
_diffrn_radiation_type MoK\a
_diffrn_radiation_wavelength 0.71073
_diffrn_reflns_av_R_equivalents 0.0302
_diffrn_reflns_av_unetI/netI 0.0276
_diffrn_reflns_Laue_measured_fraction_full 1.000
_diffrn_reflns_Laue_measured_fraction_max 1.000
_diffrn_reflns_limit_h_max 9
_diffrn_reflns_limit_h_min -10
_diffrn_reflns_limit_k_max 7
_diffrn_reflns_limit_k_min -10
_diffrn_reflns_limit_l_max 21
_diffrn_reflns_limit_l_min -29
_diffrn_reflns_number 9958
_diffrn_reflns_point_group_measured_fraction_full 1.000
_diffrn_reflns_point_group_measured_fraction_max 1.000
_diffrn_reflns_theta_full 25.242
_diffrn_reflns_theta_max 25.481
_diffrn_reflns_theta_min 2.466
_diffrn_source 'microfocus sealed X-ray tube'
_diffrn_source_type 'Incoatec I\ms'
_exptl_absorpt_coefficient_mu 1.604
_exptl_absorpt_correction_T_max 0.7503
_exptl_absorpt_correction_T_min 0.6362
_exptl_absorpt_correction_type multi-scan
_exptl_absorpt_process_details sadabs
_exptl_crystal_colour colourless
_exptl_crystal_colour_primary colourless
_exptl_crystal_density_diffrn 1.495
_exptl_crystal_density_method 'not measured'
_exptl_crystal_description block
_exptl_crystal_F_000 856
_exptl_crystal_size_max 0.31
_exptl_crystal_size_mid 0.28
_exptl_crystal_size_min 0.19
_refine_diff_density_max 0.257
_refine_diff_density_min -0.166
_refine_diff_density_rms 0.048
_refine_ls_abs_structure_details
;
 Flack (1983), 653 Friedel pairs
 Flack x determined using 604 quotients [(I+)-(I-)]/[(I+)+(I-)]
 (Parsons, Flack and Wagner, Acta Cryst. B69 (2013) 249-259).
;
_refine_ls_abs_structure_Flack 0.013(7)
_refine_ls_extinction_method none
_refine_ls_goodness_of_fit_ref 1.110
_refine_ls_hydrogen_treatment constr
_refine_ls_matrix_type full
_refine_ls_number_parameters 115
_refine_ls_number_reflns 1743
_refine_ls_number_restraints 0
_refine_ls_restrained_S_all 1.110
_refine_ls_R_factor_all 0.0245
_refine_ls_R_factor_gt 0.0226
_refine_ls_shift/su_max 0.000
_refine_ls_shift/su_mean 0.000
_refine_ls_structure_factor_coef Fsqd
_refine_ls_weighting_details 'w=1/[\s^2^(Fo^2^)+(0.0260P)^2^+0.4194P] where P=(Fo^2^+2Fc^2^)/3'
_refine_ls_weighting_scheme calc
_refine_ls_wR_factor_gt 0.0575
_refine_ls_wR_factor_ref 0.0583
_reflns_Friedel_coverage 0.599
_reflns_Friedel_fraction_full 1.000
_reflns_Friedel_fraction_max 1.000
_reflns_number_gt 1655
_reflns_number_total 1743
_reflns_threshold_expression 'I > 2\s(I)'
_cod_data_source_file c9nj03791h2.cif
_cod_data_source_block a
_cod_depositor_comments 'Adding full bibliography for 7058781.cif.'
_cod_original_cell_volume 1869.1(4)
_cod_database_code 7058781
_shelx_shelxl_version_number 2018/3
_shelx_space_group_comment
;
The symmetry employed for this shelxl refinement is uniquely defined
by the following loop, which should always be used as a source of
symmetry information in preference to the above space-group names.
They are only intended as comments.
;
_shelx_estimated_absorpt_t_max 0.750
_shelx_estimated_absorpt_t_min 0.636
_olex2_refinement_description
;
1. Fixed Uiso
 At 1.2 times of:
  All C(H) groups
2.a Aromatic/amide H refined with riding coordinates:
 C1(H1), C2(H2), C4(H4), C5(H5), C6(H6), C7(H7), C8(H8), C10(H10), C11(H11)
;
_olex2_submission_special_instructions 'No special instructions were received'

loop_
_space_group_symop_operation_xyz
'x, y, z'
'-x, -y, z+1/2'
'-y+1/2, x+1/2, z+3/4'
'y+1/2, -x+1/2, z+1/4'
'-x+1/2, y+1/2, -z+3/4'
'x+1/2, -y+1/2, -z+1/4'
'y, x, -z'
'-y, -x, -z+1/2'

loop_
_atom_site_label
_atom_site_type_symbol
_atom_site_fract_x
_atom_site_fract_y
_atom_site_fract_z
_atom_site_U_iso_or_equiv
_atom_site_adp_type
_atom_site_occupancy
_atom_site_site_symmetry_order
_atom_site_calc_flag
_atom_site_refinement_flags_posn
_atom_site_refinement_flags_adp
_atom_site_refinement_flags_occupancy
Zn1 Zn 0.45184(4) 1.45184(4) 0.000000 0.02860(15) Uani 1 2 d S T P
Cl1 Cl 0.40592(10) 1.66813(9) 0.04392(3) 0.0428(2) Uani 1 1 d . . .
N1 N 0.4342(3) 1.2833(3) 0.05774(9) 0.0286(6) Uani 1 1 d . . .
C1 C 0.3613(4) 1.3018(4) 0.10590(13) 0.0374(8) Uani 1 1 d . . .
H1 H 0.315434 1.394997 0.113238 0.045 Uiso 1 1 calc R . .
C2 C 0.3516(4) 1.1882(4) 0.14500(13) 0.0369(8) Uani 1 1 d . . .
H2 H 0.299137 1.205672 0.177756 0.044 Uiso 1 1 calc R . .
C3 C 0.4198(3) 1.0472(3) 0.13583(11) 0.0270(6) Uani 1 1 d . . .
C4 C 0.4984(4) 1.0320(3) 0.08580(12) 0.0308(7) Uani 1 1 d . . .
H4 H 0.548352 0.941388 0.077707 0.037 Uiso 1 1 calc R . .
C5 C 0.5021(3) 1.1489(3) 0.04897(12) 0.0317(7) Uani 1 1 d . . .
H5 H 0.554547 1.134760 0.015983 0.038 Uiso 1 1 calc R . .
C6 C 0.4045(3) 0.9258(3) 0.17606(12) 0.0287(6) Uani 1 1 d . . .
H6 H 0.334838 0.939527 0.204555 0.034 Uiso 1 1 calc R . .
C7 C 0.4832(3) 0.7954(3) 0.17518(12) 0.0288(7) Uani 1 1 d . . .
H7 H 0.555694 0.784729 0.147446 0.035 Uiso 1 1 calc R . .
C8 C 0.3443(3) 0.6557(3) 0.250000 0.0272(8) Uani 1 2 d S T P
H8 H 0.269452 0.730551 0.250001 0.033 Uiso 1 2 calc RS T P
C9 C 0.4662(3) 0.6684(3) 0.21359(11) 0.0278(6) Uani 1 1 d . . .
C10 C 0.5774(4) 0.5542(4) 0.21393(13) 0.0407(8) Uani 1 1 d . . .
H10 H 0.659116 0.559970 0.189620 0.049 Uiso 1 1 calc R . .
C11 C 0.5666(4) 0.4334(4) 0.250000 0.0491(12) Uani 1 2 d S T P
H11 H 0.641418 0.358578 0.249999 0.059 Uiso 1 2 calc RS T P

loop_
_atom_site_aniso_label
_atom_site_aniso_U_11
_atom_site_aniso_U_22
_atom_site_aniso_U_33
_atom_site_aniso_U_23
_atom_site_aniso_U_13
_atom_site_aniso_U_12
Zn1 0.03082(18) 0.03082(18) 0.0242(2) 0.00081(15) -0.00081(15) -0.0080(2)
Cl1 0.0624(6) 0.0326(4) 0.0334(4) -0.0055(3) -0.0052(4) -0.0087(4)
N1 0.0295(13) 0.0319(13) 0.0244(12) 0.0011(10) 0.0023(11) -0.0043(11)
C1 0.0412(19) 0.0363(18) 0.0348(18) 0.0049(14) 0.0101(14) 0.0087(15)
C2 0.0398(19) 0.0429(19) 0.0281(16) 0.0026(14) 0.0127(15) 0.0062(15)
C3 0.0256(14) 0.0299(15) 0.0254(14) -0.0026(13) -0.0003(11) -0.0048(12)
C4 0.0379(16) 0.0242(15) 0.0303(15) -0.0049(13) 0.0079(12) -0.0057(13)
C5 0.0384(17) 0.0312(16) 0.0257(15) -0.0058(13) 0.0083(13) -0.0063(13)
C6 0.0309(15) 0.0328(17) 0.0223(13) -0.0006(13) 0.0050(12) -0.0025(13)
C7 0.0306(17) 0.0356(17) 0.0202(14) -0.0030(12) 0.0027(12) -0.0023(13)
C8 0.0283(12) 0.0283(12) 0.025(2) -0.0027(14) -0.0027(14) 0.0022(17)
C9 0.0304(16) 0.0295(15) 0.0236(14) -0.0032(12) -0.0029(13) -0.0013(13)
C10 0.0356(17) 0.0420(18) 0.0447(18) 0.0009(16) 0.0128(15) 0.0054(15)
C11 0.0415(17) 0.0415(17) 0.064(3) 0.013(2) 0.013(2) 0.017(2)

loop_
_atom_type_symbol
_atom_type_description
_atom_type_scat_dispersion_real
_atom_type_scat_dispersion_imag
_atom_type_scat_source
C C 0.0033 0.0016 'International Tables Vol C Tables 4.2.6.8 and 6.1.1.4'
H H 0.0000 0.0000 'International Tables Vol C Tables 4.2.6.8 and 6.1.1.4'
Cl Cl 0.1484 0.1585 'International Tables Vol C Tables 4.2.6.8 and 6.1.1.4'
N N 0.0061 0.0033 'International Tables Vol C Tables 4.2.6.8 and 6.1.1.4'
Zn Zn 0.2839 1.4301 'International Tables Vol C Tables 4.2.6.8 and 6.1.1.4'

loop_
_geom_angle_atom_site_label_1
_geom_angle_atom_site_label_2
_geom_angle_atom_site_label_3
_geom_angle
_geom_angle_site_symmetry_1
_geom_angle_site_symmetry_3
Cl1 Zn1 Cl1 122.89(5) . 7_465
N1 Zn1 Cl1 105.15(7) . 7_465
N1 Zn1 Cl1 105.14(7) 7_465 .
N1 Zn1 Cl1 106.28(7) . .
N1 Zn1 Cl1 106.28(7) 7_465 7_465
N1 Zn1 N1 110.99(14) 7_465 .
C1 N1 Zn1 122.9(2) . .
C1 N1 C5 117.2(3) . .
C5 N1 Zn1 119.81(19) . .
N1 C1 H1 118.7 . .
N1 C1 C2 122.6(3) . .
C2 C1 H1 118.7 . .
C1 C2 H2 119.7 . .
C1 C2 C3 120.5(3) . .
C3 C2 H2 119.7 . .
C2 C3 C4 115.8(3) . .
C2 C3 C6 120.5(2) . .
C4 C3 C6 123.8(3) . .
C3 C4 H4 119.8 . .
C5 C4 C3 120.4(3) . .
C5 C4 H4 119.8 . .
N1 C5 C4 123.4(3) . .
N1 C5 H5 118.3 . .
C4 C5 H5 118.3 . .
C3 C6 H6 117.6 . .
C7 C6 C3 124.8(3) . .
C7 C6 H6 117.6 . .
C6 C7 H7 116.9 . .
C6 C7 C9 126.2(3) . .
C9 C7 H7 116.9 . .
C9 C8 H8 119.2 . .
C9 C8 H8 119.2 8_665 .
C9 C8 C9 121.6(4) . 8_665
C8 C9 C7 122.9(3) . .
C8 C9 C10 118.4(3) . .
C10 C9 C7 118.7(3) . .
C9 C10 H10 119.7 . .
C11 C10 C9 120.5(3) . .
C11 C10 H10 119.7 . .
C10 C11 C10 120.5(4) . 8_665
C10 C11 H11 119.8 8_665 .
C10 C11 H11 119.8 . .

loop_
_geom_bond_atom_site_label_1
_geom_bond_atom_site_label_2
_geom_bond_distance
_geom_bond_site_symmetry_2
Zn1 Cl1 2.2148(8) .
Zn1 Cl1 2.2148(8) 7_465
Zn1 N1 2.042(2) 7_465
Zn1 N1 2.043(2) .
N1 C1 1.340(4) .
N1 C5 1.340(4) .
C1 H1 0.9300 .
C1 C2 1.378(4) .
C2 H2 0.9300 .
C2 C3 1.394(4) .
C3 C4 1.400(4) .
C3 C6 1.451(4) .
C4 H4 0.9300 .
C4 C5 1.360(4) .
C5 H5 0.9300 .
C6 H6 0.9300 .
C6 C7 1.338(4) .
C7 H7 0.9300 .
C7 C9 1.460(4) .
C8 H8 0.9300 .
C8 C9 1.392(3) 8_665
C8 C9 1.392(3) .
C9 C10 1.401(4) .
C10 H10 0.9300 .
C10 C11 1.378(4) .
C11 H11 0.9300 .

loop_
_geom_torsion_atom_site_label_1
_geom_torsion_atom_site_label_2
_geom_torsion_atom_site_label_3
_geom_torsion_atom_site_label_4
_geom_torsion
_geom_torsion_site_symmetry_1
_geom_torsion_site_symmetry_4
Zn1 N1 C1 C2 -179.1(3) . .
Zn1 N1 C5 C4 178.6(2) . .
N1 C1 C2 C3 0.5(5) . .
C1 N1 C5 C4 1.0(4) . .
C1 C2 C3 C4 1.0(5) . .
C1 C2 C3 C6 -177.6(3) . .
C2 C3 C4 C5 -1.5(4) . .
C2 C3 C6 C7 -169.6(3) . .
C3 C4 C5 N1 0.6(5) . .
C3 C6 C7 C9 -177.3(3) . .
C4 C3 C6 C7 12.0(5) . .
C5 N1 C1 C2 -1.5(5) . .
C6 C3 C4 C5 177.0(3) . .
C6 C7 C9 C8 12.8(4) . .
C6 C7 C9 C10 -167.2(3) . .
C7 C9 C10 C11 179.2(2) . .
C8 C9 C10 C11 -0.8(4) . .
C9 C8 C9 C7 -179.6(3) 8_665 .
C9 C8 C9 C10 0.4(2) 8_665 .
C9 C10 C11 C10 0.4(2) . 8_665
